data_4065759
loop_
_publ_author_name
'Leung, Wing-Por'
'Kan, Kwok-Wai'
'Mak, Thomas C. W.'

_publ_section_title
;
 Synthesis of Heavier Group 14 Metal Compounds from
 2,6-Lutidylbis(phosphoranosulfide)
;
_journal_issue 8
_journal_name_full Organometallics
_journal_page_first 1890
_journal_paper_doi 10.1021/om1001167
_journal_volume 29
_journal_year 2010
_chemical_formula_sum 'C42 H74 N2 O P4 S4 Sn2'
_chemical_formula_weight 1112.53
_chemical_name_systematic
; 
 ? 
;
_space_group_IT_number 15
_symmetry_cell_setting monoclinic
_symmetry_space_group_name_Hall '-C 2yc'
_symmetry_space_group_name_H-M 'C 1 2/c 1'
_atom_sites_solution_hydrogens geom
_atom_sites_solution_primary direct
_atom_sites_solution_secondary difmap
_audit_creation_method SHELXL-97
_cell_angle_alpha 90.00
_cell_angle_beta 91.251(2)
_cell_angle_gamma 90.00
_cell_formula_units_Z 4
_cell_length_a 21.031(2)
_cell_length_b 15.0474(18)
_cell_length_c 16.758(2)
_cell_measurement_reflns_used 952
_cell_measurement_temperature 293(2)
_cell_measurement_theta_max 28.26
_cell_measurement_theta_min 2.97
_cell_volume 5302.0(10)
_computing_cell_refinement 'BRUKER SMART CCD DIFFRACTOMETER'
_computing_data_collection 'BRUKER SMART CCD DIFFRACTOMETER'
_computing_data_reduction 'BRUKER SMART CCD DIFFRACTOMETER'
_computing_molecular_graphics 'SIEMENS SHELXTL'
_computing_publication_material 'SIEMENS SHELXTL'
_computing_structure_refinement 'SHELXL-97 (Sheldrick, 1997)'
_computing_structure_solution 'SHELXS-97 (Sheldrick, 1990)'
_diffrn_ambient_temperature 293(2)
_diffrn_measured_fraction_theta_full 0.995
_diffrn_measured_fraction_theta_max 0.995
_diffrn_measurement_device_type 'BRUKER SMART CCD DIFFRACTOMETER'
_diffrn_measurement_method 'OMEGA SCAN'
_diffrn_radiation_monochromator graphite
_diffrn_radiation_source 'fine-focus sealed tube'
_diffrn_radiation_type MoK\a
_diffrn_radiation_wavelength 0.71073
_diffrn_reflns_av_R_equivalents 0.0258
_diffrn_reflns_av_sigmaI/netI 0.0277
_diffrn_reflns_limit_h_max 19
_diffrn_reflns_limit_h_min -28
_diffrn_reflns_limit_k_max 20
_diffrn_reflns_limit_k_min -18
_diffrn_reflns_limit_l_max 22
_diffrn_reflns_limit_l_min -22
_diffrn_reflns_number 18286
_diffrn_reflns_theta_full 28.32
_diffrn_reflns_theta_max 28.32
_diffrn_reflns_theta_min 1.66
_exptl_absorpt_coefficient_mu 1.252
_exptl_absorpt_correction_T_max 1.0000
_exptl_absorpt_correction_T_min 0.545644
_exptl_absorpt_correction_type SADABS
_exptl_crystal_colour Orange
_exptl_crystal_density_diffrn 1.394
_exptl_crystal_density_meas 0
_exptl_crystal_density_method 'not measured'
_exptl_crystal_description Block
_exptl_crystal_F_000 2288
_exptl_crystal_size_max 0.50
_exptl_crystal_size_mid 0.50
_exptl_crystal_size_min 0.40
_refine_diff_density_max 0.507
_refine_diff_density_min -0.406
_refine_diff_density_rms 0.066
_refine_ls_extinction_method none
_refine_ls_goodness_of_fit_ref 1.020
_refine_ls_hydrogen_treatment riding
_refine_ls_matrix_type full
_refine_ls_number_parameters 249
_refine_ls_number_reflns 6568
_refine_ls_number_restraints 0
_refine_ls_restrained_S_all 1.020
_refine_ls_R_factor_all 0.0344
_refine_ls_R_factor_gt 0.0244
_refine_ls_shift/su_max 0.003
_refine_ls_shift/su_mean 0.000
_refine_ls_structure_factor_coef Fsqd
_refine_ls_weighting_details 'calc w=1/[\s^2^(Fo^2^)+(0.0353P)^2^+2.5850P] where P=(Fo^2^+2Fc^2^)/3'
_refine_ls_weighting_scheme calc
_refine_ls_wR_factor_gt 0.0618
_refine_ls_wR_factor_ref 0.0689
_reflns_number_gt 5442
_reflns_number_total 6568
_reflns_threshold_expression >2sigma(I)
_cod_data_source_file om1001167_si_001.cif
_cod_data_source_block kkw62
_cod_depositor_comments
;
The following automatic conversions were performed:

'_symmetry_cell_setting' value 'Monoclinic' changed to 'monoclinic'
according to /home/saulius/struct/CIF-dictionaries/cif_core.dic
dictionary named 'cif_core.dic' version 2.4.1 from 2010-06-29.

Automatic conversion script
Id: cif_fix_values 1715 2011-07-08 13:25:40Z adriana 
;
_cod_original_cell_volume 5302.0(11)
_cod_original_sg_symbol_H-M C2/c
_cod_database_code 4065759

loop_
_symmetry_equiv_pos_as_xyz
'x, y, z'
'-x, y, -z+1/2'
'x+1/2, y+1/2, z'
'-x+1/2, y+1/2, -z+1/2'
'-x, -y, -z'
'x, -y, z-1/2'
'-x+1/2, -y+1/2, -z'
'x+1/2, -y+1/2, z-1/2'

loop_
_atom_site_label
_atom_site_type_symbol
_atom_site_fract_x
_atom_site_fract_y
_atom_site_fract_z
_atom_site_U_iso_or_equiv
_atom_site_adp_type
_atom_site_occupancy
_atom_site_symmetry_multiplicity
_atom_site_calc_flag
_atom_site_refinement_flags
Sn1 Sn 0.924619(6) 0.263446(9) 0.773443(8) 0.03450(5) Uani 1 1 d .
O1 O 1.0000 0.7759(4) 0.7500 0.236(5) Uani 1 2 d S
N1 N 0.95547(7) 0.11748(10) 0.81716(9) 0.0323(3) Uani 1 1 d .
P1 P 0.95050(2) 0.32180(3) 0.59204(3) 0.03291(11) Uani 1 1 d .
P2 P 0.80733(3) -0.01381(5) 0.82665(4) 0.05531(17) Uani 1 1 d .
S1 S 0.92871(3) 0.42583(4) 0.65916(4) 0.05274(15) Uani 1 1 d .
S2 S 0.81836(4) -0.10228(7) 0.91013(6) 0.0972(3) Uani 1 1 d .
C1 C 1.00753(8) 0.14701(12) 0.85920(11) 0.0300(4) Uani 1 1 d .
C2 C 1.04183(9) 0.08680(13) 0.90748(12) 0.0383(4) Uani 1 1 d .
H2A H 1.0760 0.1062 0.9390 0.046 Uiso 1 1 calc R
C3 C 1.02430(10) -0.00142(14) 0.90774(14) 0.0457(5) Uani 1 1 d .
H3A H 1.0474 -0.0420 0.9386 0.055 Uiso 1 1 calc R
C4 C 0.97243(11) -0.03010(14) 0.86236(15) 0.0481(5) Uani 1 1 d .
H4A H 0.9611 -0.0898 0.8615 0.058 Uiso 1 1 calc R
C5 C 0.93790(9) 0.03147(14) 0.81851(12) 0.0388(4) Uani 1 1 d .
C6 C 0.97948(9) 0.24018(11) 0.65849(11) 0.0302(4) Uani 1 1 d .
C7 C 1.00961(11) 0.35028(16) 0.51656(14) 0.0509(5) Uani 1 1 d .
H7A H 0.9871 0.3840 0.4747 0.061 Uiso 1 1 calc R
C8 C 1.03597(17) 0.2666(2) 0.4770(2) 0.0773(9) Uani 1 1 d .
H8A H 1.0665 0.2834 0.4380 0.116 Uiso 1 1 calc R
H8B H 1.0018 0.2345 0.4513 0.116 Uiso 1 1 calc R
H8C H 1.0561 0.2297 0.5168 0.116 Uiso 1 1 calc R
C9 C 1.06285(14) 0.4096(2) 0.5483(2) 0.0783(9) Uani 1 1 d .
H9A H 1.0920 0.4217 0.5064 0.117 Uiso 1 1 calc R
H9B H 1.0849 0.3801 0.5915 0.117 Uiso 1 1 calc R
H9C H 1.0453 0.4644 0.5671 0.117 Uiso 1 1 calc R
C10 C 0.88143(10) 0.28268(14) 0.53256(13) 0.0404(4) Uani 1 1 d .
H10A H 0.8959 0.2342 0.4984 0.048 Uiso 1 1 calc R
C11 C 0.83000(11) 0.24546(15) 0.58621(16) 0.0505(6) Uani 1 1 d .
H11A H 0.7945 0.2256 0.5539 0.076 Uiso 1 1 calc R
H11B H 0.8162 0.2910 0.6220 0.076 Uiso 1 1 calc R
H11C H 0.8469 0.1964 0.6165 0.076 Uiso 1 1 calc R
C12 C 0.85359(13) 0.35528(18) 0.47805(16) 0.0630(7) Uani 1 1 d .
H12A H 0.8178 0.3319 0.4484 0.095 Uiso 1 1 calc R
H12B H 0.8854 0.3748 0.4418 0.095 Uiso 1 1 calc R
H12C H 0.8401 0.4046 0.5099 0.095 Uiso 1 1 calc R
C13 C 0.87953(11) 0.00721(16) 0.77004(14) 0.0520(6) Uani 1 1 d .
H13A H 0.8889 -0.0456 0.7392 0.062 Uiso 1 1 calc R
H13B H 0.8707 0.0549 0.7325 0.062 Uiso 1 1 calc R
C14 C 0.74940(14) -0.0485(2) 0.7487(2) 0.0791(9) Uani 1 1 d .
H14A H 0.7087 -0.0571 0.7751 0.095 Uiso 1 1 calc R
C15 C 0.76780(19) -0.1376(3) 0.7141(3) 0.1188(16) Uani 1 1 d .
H15A H 0.7370 -0.1548 0.6740 0.178 Uiso 1 1 calc R
H15B H 0.7692 -0.1814 0.7558 0.178 Uiso 1 1 calc R
H15C H 0.8089 -0.1331 0.6907 0.178 Uiso 1 1 calc R
C16 C 0.7381(2) 0.0215(3) 0.6843(3) 0.137(2) Uani 1 1 d .
H16A H 0.7075 -0.0003 0.6457 0.206 Uiso 1 1 calc R
H16B H 0.7774 0.0340 0.6584 0.206 Uiso 1 1 calc R
H16C H 0.7223 0.0749 0.7081 0.206 Uiso 1 1 calc R
C17 C 0.78164(15) 0.0934(2) 0.8647(2) 0.0828(9) Uani 1 1 d .
H17A H 0.7870 0.1375 0.8224 0.099 Uiso 1 1 calc R
C18 C 0.82123(19) 0.1230(3) 0.9365(3) 0.1265(18) Uani 1 1 d .
H18A H 0.8062 0.1795 0.9547 0.190 Uiso 1 1 calc R
H18B H 0.8649 0.1282 0.9219 0.190 Uiso 1 1 calc R
H18C H 0.8177 0.0800 0.9785 0.190 Uiso 1 1 calc R
C19 C 0.71072(18) 0.0927(3) 0.8870(3) 0.137(2) Uani 1 1 d .
H19A H 0.6990 0.1501 0.9068 0.206 Uiso 1 1 calc R
H19B H 0.7040 0.0487 0.9274 0.206 Uiso 1 1 calc R
H19C H 0.6851 0.0788 0.8405 0.206 Uiso 1 1 calc R
C20 C 0.9472(4) 0.7255(4) 0.7647(4) 0.179(3) Uani 1 1 d .
H20A H 0.9150 0.7341 0.7231 0.215 Uiso 1 1 calc R
H20B H 0.9293 0.7415 0.8156 0.215 Uiso 1 1 calc R
C21 C 0.9691(3) 0.6346(3) 0.7659(3) 0.139(2) Uani 1 1 d .
H21A H 0.9702 0.6119 0.8201 0.167 Uiso 1 1 calc R
H21B H 0.9408 0.5974 0.7337 0.167 Uiso 1 1 calc R

loop_
_atom_site_aniso_label
_atom_site_aniso_U_11
_atom_site_aniso_U_22
_atom_site_aniso_U_33
_atom_site_aniso_U_23
_atom_site_aniso_U_13
_atom_site_aniso_U_12
Sn1 0.02595(7) 0.04072(8) 0.03690(8) -0.00171(5) 0.00200(5) 0.00394(5)
O1 0.442(15) 0.061(3) 0.212(8) 0.000 0.149(9) 0.000
N1 0.0275(7) 0.0348(8) 0.0346(8) 0.0002(6) 0.0025(6) -0.0064(6)
P1 0.0326(2) 0.0295(2) 0.0364(3) 0.00280(19) -0.00349(19) 0.00317(18)
P2 0.0388(3) 0.0582(4) 0.0685(4) 0.0219(3) -0.0076(3) -0.0221(3)
S1 0.0595(3) 0.0340(3) 0.0644(4) -0.0105(2) -0.0069(3) 0.0092(2)
S2 0.0555(4) 0.1193(7) 0.1166(7) 0.0758(6) -0.0053(4) -0.0218(4)
C1 0.0264(8) 0.0319(9) 0.0319(9) -0.0026(7) 0.0040(7) -0.0027(7)
C2 0.0320(9) 0.0389(10) 0.0440(11) 0.0037(8) -0.0022(8) -0.0019(8)
C3 0.0435(11) 0.0350(10) 0.0586(13) 0.0097(9) 0.0022(10) 0.0020(8)
C4 0.0488(12) 0.0306(10) 0.0652(14) 0.0031(10) 0.0060(11) -0.0099(9)
C5 0.0352(10) 0.0393(11) 0.0421(11) -0.0011(8) 0.0057(8) -0.0127(8)
C6 0.0282(9) 0.0298(9) 0.0325(9) 0.0015(7) -0.0017(7) 0.0033(6)
C7 0.0483(12) 0.0557(14) 0.0488(13) 0.0200(11) 0.0027(10) 0.0020(10)
C8 0.073(2) 0.091(2) 0.0690(19) 0.0039(16) 0.0308(16) 0.0098(16)
C9 0.0621(17) 0.079(2) 0.094(2) 0.0316(17) 0.0074(15) -0.0246(15)
C10 0.0391(11) 0.0379(11) 0.0437(11) -0.0010(9) -0.0092(9) 0.0055(8)
C11 0.0352(11) 0.0548(13) 0.0612(15) -0.0024(11) -0.0071(10) 0.0008(9)
C12 0.0583(15) 0.0613(16) 0.0682(17) 0.0170(13) -0.0250(13) 0.0039(12)
C13 0.0492(13) 0.0540(13) 0.0526(13) 0.0053(11) -0.0040(10) -0.0272(10)
C14 0.0491(15) 0.087(2) 0.100(2) 0.0193(18) -0.0241(15) -0.0295(14)
C15 0.088(3) 0.120(3) 0.147(4) -0.040(3) -0.011(3) -0.050(2)
C16 0.117(3) 0.162(5) 0.129(4) 0.060(3) -0.073(3) -0.041(3)
C17 0.0665(19) 0.076(2) 0.107(3) 0.0012(19) 0.0231(18) -0.0214(15)
C18 0.093(3) 0.168(4) 0.121(3) -0.063(3) 0.050(2) -0.056(3)
C19 0.062(2) 0.109(3) 0.242(6) -0.023(4) 0.038(3) -0.008(2)
C20 0.260(9) 0.144(7) 0.135(5) -0.002(4) 0.018(6) 0.073(6)
C21 0.195(6) 0.075(3) 0.148(5) -0.035(3) 0.021(4) -0.019(3)

loop_
_atom_type_symbol
_atom_type_description
_atom_type_scat_dispersion_real
_atom_type_scat_dispersion_imag
_atom_type_scat_source
C C 0.0033 0.0016 'International Tables Vol C Tables 4.2.6.8 and 6.1.1.4'
H H 0.0000 0.0000 'International Tables Vol C Tables 4.2.6.8 and 6.1.1.4'
N N 0.0061 0.0033 'International Tables Vol C Tables 4.2.6.8 and 6.1.1.4'
P P 0.1023 0.0942 'International Tables Vol C Tables 4.2.6.8 and 6.1.1.4'
S S 0.1246 0.1234 'International Tables Vol C Tables 4.2.6.8 and 6.1.1.4'
Sn Sn -0.6537 1.4246 'International Tables Vol C Tables 4.2.6.8 and 6.1.1.4'
O O 0.0106 0.0060 'International Tables Vol C Tables 4.2.6.8 and 6.1.1.4'

loop_
_geom_angle_atom_site_label_1
_geom_angle_atom_site_label_2
_geom_angle_atom_site_label_3
_geom_angle
_geom_angle_site_symmetry_1
_geom_angle_site_symmetry_3
C6 Sn1 C6 86.68(7) . 2_756
C6 Sn1 N1 88.80(6) . .
C6 Sn1 N1 59.07(5) 2_756 .
C6 Sn1 Sn1 45.00(5) . 2_756
C6 Sn1 Sn1 44.31(5) 2_756 2_756
N1 Sn1 Sn1 79.46(3) . 2_756
C20 O1 C20 112.9(8) . 2_756
C5 N1 C1 121.48(17) . .
C5 N1 Sn1 144.33(13) . .
C1 N1 Sn1 93.91(11) . .
C6 P1 C10 112.23(9) . .
C6 P1 C7 111.56(10) . .
C10 P1 C7 103.82(11) . .
C6 P1 S1 105.83(7) . .
C10 P1 S1 111.68(7) . .
C7 P1 S1 111.88(9) . .
C17 P2 C13 106.48(12) . .
C17 P2 C14 107.61(17) . .
C13 P2 C14 102.96(13) . .
C17 P2 S2 112.74(13) . .
C13 P2 S2 113.80(9) . .
C14 P2 S2 112.55(11) . .
N1 C1 C2 118.97(16) . .
N1 C1 C6 111.08(16) . 2_756
C2 C1 C6 129.84(17) . 2_756
C3 C2 C1 119.31(19) . .
C2 C3 C4 120.4(2) . .
C5 C4 C3 118.84(19) . .
N1 C5 C4 120.88(19) . .
N1 C5 C13 116.48(19) . .
C4 C5 C13 122.64(19) . .
C1 C6 P1 127.30(14) 2_756 .
C1 C6 Sn1 114.64(12) 2_756 .
P1 C6 Sn1 104.57(8) . .
C1 C6 Sn1 94.59(11) 2_756 2_756
P1 C6 Sn1 119.42(9) . 2_756
Sn1 C6 Sn1 90.68(7) . 2_756
C9 C7 C8 111.3(2) . .
C9 C7 P1 113.53(19) . .
C8 C7 P1 111.22(17) . .
C11 C10 C12 110.24(19) . .
C11 C10 P1 111.05(16) . .
C12 C10 P1 112.44(16) . .
C5 C13 P2 115.97(16) . .
C15 C14 C16 112.2(4) . .
C15 C14 P2 110.6(2) . .
C16 C14 P2 113.4(2) . .
C18 C17 C19 109.1(3) . .
C18 C17 P2 112.1(3) . .
C19 C17 P2 111.9(2) . .
O1 C20 C21 105.5(7) . .
C21 C21 C20 106.9(4) 2_756 .

loop_
_geom_bond_atom_site_label_1
_geom_bond_atom_site_label_2
_geom_bond_distance
_geom_bond_site_symmetry_2
Sn1 C6 2.2937(19) .
Sn1 C6 2.3219(19) 2_756
Sn1 N1 2.4003(16) .
Sn1 Sn1 3.2832(4) 2_756
O1 C20 1.372(8) .
O1 C20 1.372(8) 2_756
N1 C5 1.346(2) .
N1 C1 1.363(2) .
P1 C6 1.7580(18) .
P1 C10 1.840(2) .
P1 C7 1.843(2) .
P1 S1 1.9870(8) .
P2 C17 1.821(3) .
P2 C13 1.835(2) .
P2 C14 1.842(3) .
P2 S2 1.9414(10) .
C1 C2 1.404(3) .
C1 C6 1.460(2) 2_756
C2 C3 1.378(3) .
C3 C4 1.385(3) .
C4 C5 1.379(3) .
C5 C13 1.502(3) .
C6 C1 1.460(2) 2_756
C6 Sn1 2.3219(19) 2_756
C7 C9 1.519(4) .
C7 C8 1.532(4) .
C10 C11 1.528(3) .
C10 C12 1.532(3) .
C14 C15 1.515(5) .
C14 C16 1.524(5) .
C17 C18 1.515(5) .
C17 C19 1.545(4) .
C20 C21 1.444(7) .
C21 C21 1.416(10) 2_756
